data_2004484
loop_
_publ_author_name
'Ng, S. W.'

_publ_section_title
;
 A 1:1 Adduct of Aquachlorotriphenyltin with
 3,4,7,8-Tetramethyl-1,10-phenanthroline
;
_journal_issue 2
_journal_name_full 'Acta Crystallographica Section C'
_journal_page_first 354
_journal_page_last 356
_journal_paper_doi 10.1107/S0108270195009498
_journal_volume 52
_journal_year 1996
_chemical_formula_moiety 'C34 H33 Cl N2 O Sn'
_chemical_formula_sum 'C34 H33 Cl N2 O Sn'
_chemical_formula_weight 639.79
_chemical_name_systematic
;
 Aquachlorotriphenyltin.3,4,7,8-tetramethyl-1,10-phenanthroline
;
_space_group_IT_number 14
_symmetry_cell_setting monoclinic
_symmetry_space_group_name_Hall '-P 2yn'
_symmetry_space_group_name_H-M 'P 1 21/n 1'
_audit_creation_method SHELXL
_cell_angle_alpha 90
_cell_angle_beta 90.101(14)
_cell_angle_gamma 90
_cell_formula_units_Z 4
_cell_length_a 16.373(4)
_cell_length_b 10.4066(6)
_cell_length_c 17.629(5)
_cell_measurement_reflns_used 25
_cell_measurement_temperature 298
_cell_measurement_theta_max 13
_cell_measurement_theta_min 12
_cell_volume 3003.8(11)
_computing_cell_refinement 'CAD-4 VAX/PC'
_computing_data_collection 'CAD-4 VAX/PC (Enraf-Nonius, 1988)'
_computing_data_reduction 'Xtal3.0 (Hall & Stewart, 1990)'
_computing_molecular_graphics 'ORTEPII (Johnson, 1976)'
_computing_publication_material SHELXL93
_computing_structure_refinement 'SHELXL93 (Sheldrick, 1993)'
_computing_structure_solution 'SHELXS86 (Sheldrick, 1985)'
_diffrn_ambient_temperature 298
_diffrn_measurement_device 'Enraf-Nonius CAD-4'
_diffrn_measurement_method \w
_diffrn_radiation_monochromator graphite
_diffrn_radiation_source 'fine-focus sealed tube'
_diffrn_radiation_type MoK\a
_diffrn_radiation_wavelength 0.71073
_diffrn_reflns_av_R_equivalents 0.0254
_diffrn_reflns_av_sigmaI/netI 0.0298
_diffrn_reflns_limit_h_max 19
_diffrn_reflns_limit_h_min -19
_diffrn_reflns_limit_k_max 12
_diffrn_reflns_limit_k_min 0
_diffrn_reflns_limit_l_max 0
_diffrn_reflns_limit_l_min -20
_diffrn_reflns_number 5458
_diffrn_reflns_theta_max 24.97
_diffrn_reflns_theta_min 1.70
_diffrn_standards_decay_% 2.3
_diffrn_standards_interval_time 60
_diffrn_standards_number 3
_exptl_absorpt_coefficient_mu 0.968
_exptl_absorpt_correction_T_max 1.000
_exptl_absorpt_correction_T_min 0.868
_exptl_absorpt_correction_type 'empirical, \y scans (North, Phillips & Mathews, 1968)'
_exptl_crystal_colour colourless
_exptl_crystal_density_diffrn 1.415
_exptl_crystal_description cube
_exptl_crystal_F_000 1304
_exptl_crystal_size_max 0.43
_exptl_crystal_size_mid 0.43
_exptl_crystal_size_min 0.43
_refine_diff_density_max 0.318
_refine_diff_density_min -0.319
_refine_ls_extinction_coef 0.0092(4)
_refine_ls_extinction_method 'SHELXL93 (Sheldrick, 1993)'
_refine_ls_goodness_of_fit_all 1.002
_refine_ls_goodness_of_fit_obs 1.025
_refine_ls_hydrogen_treatment 'H atoms: see text'
_refine_ls_matrix_type full
_refine_ls_number_parameters 355
_refine_ls_number_reflns 5275
_refine_ls_number_restraints 0
_refine_ls_restrained_S_all 1.002
_refine_ls_restrained_S_obs 1.025
_refine_ls_R_factor_all 0.0480
_refine_ls_R_factor_obs 0.0319
_refine_ls_shift/esd_max 0.001
_refine_ls_shift/esd_mean 0.000
_refine_ls_structure_factor_coef Fsqd
_refine_ls_weighting_scheme
;
calc w = 1/[\s^2^(F~o~^2^) + (0.0457P)^2^ + 0.5300P]
where P = (F~o~^2^ + 2F~c~^2^)/3
;
_refine_ls_wR_factor_all 0.0814
_refine_ls_wR_factor_obs 0.0730
_reflns_number_observed 4131
_reflns_number_total 5275
_reflns_observed_criterion >2sigma(I)
_cod_data_source_file cf1017.cif
_cod_data_source_block ipt158
_cod_original_cell_volume 3003.8(12)
_cod_original_sg_symbol_H-M 'P 21/n'
_cod_database_code 2004484

loop_
_symmetry_equiv_pos_as_xyz
'x, y, z'
'x+1/2, -y+1/2, z+1/2'
'-x, -y, -z'
'-x-1/2, y-1/2, -z-1/2'

loop_
_atom_site_aniso_label
_atom_site_aniso_U_11
_atom_site_aniso_U_22
_atom_site_aniso_U_33
_atom_site_aniso_U_12
_atom_site_aniso_U_13
_atom_site_aniso_U_23
Sn1 0.03833(14) 0.0588(2) 0.03980(14) -0.00024(11) 0.00135(8) -0.00206(11)
Cl1 0.0636(6) 0.0699(6) 0.0680(6) 0.0069(5) -0.0040(4) -0.0204(5)
O1 0.0552(14) 0.069(2) 0.0439(12) -0.0034(12) 0.0107(11) -0.0104(12)
N1 0.044(2) 0.052(2) 0.052(2) 0.0036(13) 0.0036(12) 0.0009(13)
N2 0.048(2) 0.050(2) 0.0432(14) 0.0071(13) 0.0012(12) -0.0027(12)
C1 0.037(2) 0.077(3) 0.043(2) 0.005(2) 0.0060(13) 0.004(2)
C2 0.043(2) 0.102(3) 0.050(2) -0.009(2) -0.003(2) -0.002(2)
C3 0.062(3) 0.147(5) 0.050(2) -0.011(3) -0.007(2) 0.011(3)
C4 0.086(3) 0.152(5) 0.064(3) 0.008(4) -0.006(2) 0.043(3)
C5 0.124(4) 0.106(4) 0.081(3) 0.028(3) 0.005(3) 0.033(3)
C6 0.095(3) 0.083(3) 0.062(2) 0.012(3) 0.003(2) 0.013(2)
C7 0.041(2) 0.081(3) 0.035(2) 0.000(2) 0.0026(13) -0.003(2)
C8 0.045(2) 0.092(3) 0.063(2) -0.012(2) 0.008(2) -0.010(2)
C9 0.056(3) 0.137(5) 0.071(3) -0.026(3) 0.008(2) -0.024(3)
C10 0.051(3) 0.192(7) 0.069(3) -0.001(4) -0.017(2) -0.025(4)
C11 0.078(3) 0.142(5) 0.088(3) 0.032(3) -0.027(3) 0.000(4)
C12 0.065(2) 0.092(3) 0.066(2) 0.010(2) -0.013(2) 0.005(2)
C13 0.041(2) 0.047(2) 0.050(2) 0.0022(15) 0.0002(14) 0.002(2)
C14 0.051(2) 0.065(2) 0.051(2) -0.001(2) -0.003(2) 0.007(2)
C15 0.070(3) 0.064(2) 0.056(2) 0.001(2) 0.011(2) 0.013(2)
C16 0.062(2) 0.071(3) 0.081(3) -0.004(2) 0.022(2) 0.019(2)
C17 0.043(2) 0.087(3) 0.095(3) -0.008(2) -0.003(2) 0.011(3)
C18 0.054(2) 0.076(3) 0.058(2) -0.006(2) -0.006(2) 0.004(2)
C19 0.047(2) 0.036(2) 0.046(2) 0.0023(14) -0.0001(14) 0.0023(14)
C20 0.044(2) 0.056(2) 0.077(3) -0.001(2) 0.005(2) 0.000(2)
C21 0.052(2) 0.048(2) 0.076(3) 0.001(2) -0.012(2) 0.001(2)
C22 0.070(2) 0.047(2) 0.063(2) -0.005(2) -0.020(2) 0.005(2)
C23 0.060(2) 0.044(2) 0.050(2) -0.003(2) -0.005(2) 0.002(2)
C24 0.081(3) 0.077(3) 0.037(2) -0.003(2) 0.001(2) 0.001(2)
C25 0.067(2) 0.080(3) 0.046(2) 0.001(2) 0.014(2) 0.000(2)
C26 0.051(2) 0.050(2) 0.047(2) 0.004(2) 0.0090(15) 0.006(2)
C27 0.047(2) 0.061(2) 0.066(2) 0.008(2) 0.013(2) 0.009(2)
C28 0.042(2) 0.059(2) 0.072(2) 0.011(2) -0.002(2) 0.006(2)
C29 0.053(2) 0.058(2) 0.051(2) 0.011(2) -0.006(2) -0.004(2)
C30 0.047(2) 0.039(2) 0.044(2) 0.0028(14) 0.0056(14) 0.0031(14)
C31 0.057(2) 0.073(3) 0.120(4) -0.005(2) -0.029(2) 0.006(3)
C32 0.090(3) 0.105(4) 0.074(3) -0.009(3) -0.036(2) -0.002(3)
C33 0.056(3) 0.154(5) 0.096(3) 0.019(3) 0.026(2) 0.013(3)
C34 0.051(2) 0.106(4) 0.109(3) 0.007(2) -0.012(2) 0.003(3)

loop_
_atom_site_label
_atom_site_occupancy
_atom_site_fract_x
_atom_site_fract_y
_atom_site_fract_z
_atom_site_U_iso_or_equiv
_atom_site_thermal_displace_type
_atom_site_calc_flag
_atom_site_refinement_flags
_atom_site_type_symbol
Sn1 1 .017832(13) .09671(2) .256686(11) .04563(10) Uani d . Sn
Cl1 1 .03274(6) -0.11244(10) .18942(6) .0672(3) Uani d . Cl
O1 1 .00610(14) .2896(2) .32489(12) .0560(6) Uani d . O
N1 1 .0487(2) .3269(3) .47525(15) .0494(7) Uani d . N
N2 1 -0.1114(2) .3199(3) .42739(14) .0470(6) Uani d . N
C1 1 -.0155(2) .2050(4) .1581(2) .0523(8) Uani d . C
C2 1 -.0316(2) .1452(4) .0898(2) .0651(11) Uani d . C
H2 1 -.0279(2) .0562(4) .0863(2) .098 Uiso calc R H
C3 1 -.0535(3) .2167(6) .0258(2) .0863(14) Uani d . C
H3 1 -.0650(3) .1751(6) -.0197(2) .130 Uiso calc R H
C4 1 -.0580(3) .3471(7) .0299(3) .101(2) Uani d . C
H4 1 -.0717(3) .3944(7) -.0130(3) .151 Uiso calc R H
C5 1 -.0424(4) .4090(5) .0971(3) .104(2) Uani d . C
H5 1 -.0469(4) .4979(5) .1002(3) .155 Uiso calc R H
C6 1 -.0200(3) .3382(5) .1602(2) .0798(12) Uani d . C
H6 1 -.0077(3) .3808(5) .2052(2) .120 Uiso calc R H
C7 1 .1413(2) .1017(4) .2969(2) .0522(8) Uani d . C
C8 1 .1845(2) .2154(4) .2950(2) .0668(10) Uani d . C
H8 1 .1592(2) .2897(4) .2773(2) .100 Uiso calc R H
C9 1 .2657(3) .2205(6) .3195(3) .0880(15) Uani d . C
H9 1 .2944(3) .2975(6) .3174(3) .132 Uiso calc R H
C10 1 .3019(3) .1146(7) .3458(3) .104(2) Uani d . C
H10 1 .3561(3) .1183(7) .3617(3) .156 Uiso calc R H
C11 1 .2603(3) .0001(6) .3497(3) .102(2) Uani d . C
H11 1 .2859(3) -.0728(6) .3689(3) .154 Uiso calc R H
C12 1 .1782(2) -.0068(5) .3243(2) .0745(11) Uani d . C
H12 1 .1498(2) -.0841(5) .3263(2) .112 Uiso calc R H
C13 1 -.0784(2) .0322(3) .3281(2) .0457(7) Uani d . C
C14 1 -.0681(2) .0226(4) .4056(2) .0555(9) Uani d . C
H14 1 -.0166(2) .0362(4) .4263(2) .083 Uiso calc R H
C15 1 -0.1325(2) -.0066(4) .4533(2) .0635(10) Uani d . C
H15 1 -0.1240(2) -.0132(4) .5053(2) .095 Uiso calc R H
C16 1 -0.2081(2) -.0256(4) .4238(2) .0712(11) Uani d . C
H16 1 -0.2517(2) -.0443(4) .4557(2) .107 Uiso calc R H
C17 1 -0.2203(2) -.0171(4) .3471(3) .0751(12) Uani d . C
H17 1 -0.2722(2) -.0305(4) .3271(3) .113 Uiso calc R H
C18 1 -0.1560(2) .0111(4) .2992(2) .0629(10) Uani d . C
H18 1 -0.1649(2) .0161(4) .2472(2) .094 Uiso calc R H
C19 1 -.0114(2) .3407(3) .5280(2) .0430(7) Uani d . C
C20 1 .1245(2) .3310(3) .4997(2) .0591(9) Uani d . C
H20 1 .1655(2) .3216(3) .4637(2) .089 Uiso calc R H
C21 1 .1490(2) .3482(4) .5747(2) .0585(9) Uani d . C
C22 1 .0892(2) .3596(3) .6288(2) .0597(9) Uani d . C
C23 1 .0063(2) .3574(3) .6048(2) .0513(8) Uani d . C
C24 1 -.0601(3) .3738(4) .6562(2) .0650(10) Uani d . C
H24 1 -.0489(3) .3863(4) .7074(2) .098 Uiso calc R H
C25 1 -0.1384(2) .3718(4) .6329(2) .0642(10) Uani d . C
H25 1 -0.1798(2) .3838(4) .6683(2) .096 Uiso calc R H
C26 1 -0.1594(2) .3517(3) .5554(2) .0492(8) Uani d . C
C27 1 -0.2411(2) .3447(4) .5295(2) .0580(9) Uani d . C
C28 1 -0.2559(2) .3193(4) .4542(2) .0578(9) Uani d . C
C29 1 -0.1885(2) .3107(3) .4065(2) .0540(8) Uani d . C
H29 1 -0.1988(2) .2973(3) .3552(2) .081 Uiso calc R H
C30 1 -.0954(2) .3376(3) .5025(2) .0432(7) Uani d . C
C31 1 .2394(2) .3515(4) .5924(3) .0835(13) Uani d . C
H31A 1 .2699(2) .3421(4) .5463(3) .125 Uiso calc R H
H31B 1 .2527(2) .2825(4) .6264(3) .125 Uiso calc R H
H31C 1 .2529(2) .4321(4) .6158(3) .125 Uiso calc R H
C32 1 .1098(3) .3747(5) .7116(2) .0898(14) Uani d . C
H32A 1 .0603(3) .3811(5) .7405(2) .135 Uiso calc R H
H32B 1 .1417(3) .4512(5) .7187(2) .135 Uiso calc R H
H32C 1 .1406(3) .3015(5) .7285(2) .135 Uiso calc R H
C33 1 -0.3120(3) .3665(6) .5837(3) .102(2) Uani d . C
H33A 1 -0.2911(3) .3830(6) .6337(3) .153 Uiso calc R H
H33B 1 -0.3459(3) .2913(6) .5848(3) .153 Uiso calc R H
H33C 1 -0.3435(3) .4389(6) .5669(3) .153 Uiso calc R H
C34 1 -0.3398(2) .3031(5) .4203(3) .0885(14) Uani d . C
H34A 1 -0.3351(2) .2859(5) .3670(3) .133 Uiso calc R H
H34B 1 -0.3708(2) .3804(5) .4277(3) .133 Uiso calc R H
H34C 1 -0.3671(2) .2326(5) .4446(3) .133 Uiso calc R H
HW1 1 -.0390(2) .3007(5) .3551(3) .084(13) Uiso d R H
HW2 1 .0457(2) .3007(5) .3671(3) .091(14) Uiso d R H

loop_
_atom_type_symbol
_atom_type_description
_atom_type_scat_dispersion_real
_atom_type_scat_dispersion_imag
_atom_type_scat_source
C C 0.0033 0.0016 'International Tables Vol C Tables 4.2.6.8 and 6.1.1.4'
H H 0.0000 0.0000 'International Tables Vol C Tables 4.2.6.8 and 6.1.1.4'
N N 0.0061 0.0033 'International Tables Vol C Tables 4.2.6.8 and 6.1.1.4'
O O 0.0106 0.0060 'International Tables Vol C Tables 4.2.6.8 and 6.1.1.4'
Cl Cl 0.1484 0.1585 'International Tables Vol C Tables 4.2.6.8 and 6.1.1.4'
Sn Sn -0.6537 1.4246 'International Tables Vol C Tables 4.2.6.8 and 6.1.1.4'

loop_
_geom_angle_atom_site_label_1
_geom_angle_atom_site_label_2
_geom_angle_atom_site_label_3
_geom_angle
_geom_angle_publ_flag
C1 Sn1 C7 119.66(12) yes
C1 Sn1 C13 117.32(12) yes
C1 Sn1 O1 86.85(12) yes
C1 Sn1 Cl1 95.63(11) yes
C7 Sn1 C13 120.74(12) yes
C7 Sn1 O1 83.55(11) yes
C7 Sn1 Cl1 94.91(10) yes
C13 Sn1 O1 84.56(10) yes
C13 Sn1 Cl1 94.56(9) yes
O1 Sn1 Cl1 177.49(6) yes
Sn1 O1 N2 120.59(11) yes
Sn1 O1 N1 126.14(12) yes
N2 O1 N1 60.93(9) no
C20 N1 C19 117.1(3) no
C20 N1 O1 123.7(2) no
C19 N1 O1 119.2(2) no
C29 N2 C30 117.7(3) no
C29 N2 O1 119.7(2) no
C30 N2 O1 122.5(2) no
C2 C1 C6 117.6(4) no
C2 C1 Sn1 121.3(3) no
C6 C1 Sn1 121.1(3) no
C1 C2 C3 120.9(4) no
C4 C3 C2 120.1(5) no
C3 C4 C5 120.3(5) no
C4 C5 C6 119.5(5) no
C5 C6 C1 121.6(5) no
C12 C7 C8 119.4(3) no
C12 C7 Sn1 120.8(3) no
C8 C7 Sn1 119.7(3) no
C7 C8 C9 120.8(4) no
C10 C9 C8 119.9(5) no
C9 C10 C11 120.8(4) no
C10 C11 C12 119.9(5) no
C7 C12 C11 119.1(5) no
C14 C13 C18 117.6(3) no
C14 C13 Sn1 121.3(2) no
C18 C13 Sn1 120.8(2) no
C13 C14 C15 121.7(3) no
C16 C15 C14 119.7(3) no
C15 C16 C17 120.1(3) no
C16 C17 C18 120.5(4) no
C13 C18 C17 120.5(3) no
N1 C19 C23 121.8(3) no
N1 C19 C30 118.2(3) no
C23 C19 C30 120.0(3) no
N1 C20 C21 125.9(3) no
C22 C21 C20 117.8(3) no
C22 C21 C31 123.6(4) no
C20 C21 C31 118.6(4) no
C21 C22 C23 118.3(3) no
C21 C22 C32 121.6(4) no
C23 C22 C32 120.1(4) no
C19 C23 C22 119.1(3) no
C19 C23 C24 118.3(3) no
C22 C23 C24 122.5(3) no
C25 C24 C23 122.1(3) no
C24 C25 C26 121.6(3) no
C30 C26 C27 119.0(3) no
C30 C26 C25 118.1(3) no
C27 C26 C25 122.9(3) no
C28 C27 C26 119.1(3) no
C28 C27 C33 120.1(3) no
C26 C27 C33 120.8(3) no
C27 C28 C29 117.2(3) no
C27 C28 C34 124.3(3) no
C29 C28 C34 118.5(3) no
N2 C29 C28 125.9(3) no
N2 C30 C26 120.9(3) no
N2 C30 C19 119.2(3) no
C26 C30 C19 119.9(3) no

loop_
_geom_bond_atom_site_label_1
_geom_bond_atom_site_label_2
_geom_bond_distance
_geom_bond_publ_flag
Sn1 C1 2.142(3) yes
Sn1 C7 2.142(3) yes
Sn1 C13 2.127(3) yes
Sn1 O1 2.348(2) yes
Sn1 Cl1 2.4908(10) yes
O1 N2 2.661(3) no
O1 N1 2.767(3) no
N1 C20 1.315(4) no
N1 C19 1.362(4) no
N2 C29 1.317(4) no
N2 C30 1.361(4) no
C1 C2 1.380(5) no
C1 C6 1.389(6) no
C2 C3 1.397(6) no
C3 C4 1.361(7) no
C4 C5 1.371(7) no
C5 C6 1.384(6) no
C7 C12 1.369(5) no
C7 C8 1.379(5) no
C8 C9 1.398(5) no
C9 C10 1.334(7) no
C10 C11 1.375(8) no
C11 C12 1.417(6) no
C13 C14 1.379(4) no
C13 C18 1.386(4) no
C14 C15 1.384(5) no
C15 C16 1.356(5) no
C16 C17 1.369(5) no
C17 C18 1.383(5) no
C19 C23 1.395(4) no
C19 C30 1.447(4) no
C20 C21 1.393(5) no
C21 C22 1.373(5) no
C21 C31 1.512(5) no
C22 C23 1.422(5) no
C22 C32 1.506(5) no
C23 C24 1.427(5) no
C24 C25 1.346(5) no
C25 C26 1.425(5) no
C26 C30 1.413(4) no
C26 C27 1.415(5) no
C27 C28 1.374(5) no
C27 C33 1.521(5) no
C28 C29 1.393(5) no
C28 C34 1.507(5) no
